data_9011275
loop_
_publ_author_name
'Baker, C. L.'
'Lincoln, F. J.'
'Johnson, A. W. S.'

_publ_section_title
;
 A low-temperature structural phase transformation in CuAgS
 Sample: T = 298 K
;
_journal_issue 6
_journal_name_full 'Acta Crystallographica, Section B'
_journal_page_first 891
_journal_page_last 899
_journal_paper_doi 10.1107/S0108768191008340
_journal_volume 47
_journal_year 1991
_chemical_compound_source 'Gowganda, Ontario, Canada'
_chemical_formula_sum 'Ag Cu S'
_chemical_name_mineral Stromeyerite
_space_group_IT_number 36
_symmetry_space_group_name_Hall 'C 2c -2'
_symmetry_space_group_name_H-M 'C m c 21'
_cell_angle_alpha 90
_cell_angle_beta 90
_cell_angle_gamma 90
_cell_length_a 4.059
_cell_length_b 6.617
_cell_length_c 7.967
_cell_formula_units_Z 4
_cell_volume 213.981
_database_code_amcsd 0009855
_diffrn_ambient_temperature 298
_exptl_crystal_density_diffrn 6.316
_cod_original_formula_sum 'Cu Ag S'
_cod_database_code 9011275

loop_
_space_group_symop_operation_xyz
x,y,z
1/2+x,1/2+y,z
x,-y,1/2+z
1/2+x,1/2-y,1/2+z
-x,y,z
1/2-x,1/2+y,z
-x,-y,1/2+z
1/2-x,1/2-y,1/2+z

loop_
_atom_site_aniso_label
_atom_site_aniso_U_11
_atom_site_aniso_U_22
_atom_site_aniso_U_33
_atom_site_aniso_U_12
_atom_site_aniso_U_13
_atom_site_aniso_U_23
Cu 0.01570 0.03140 0.03330 0.00000 0.00000 -0.01000
Ag 0.03600 0.14400 0.03610 0.00000 0.00000 -0.04830
S 0.01350 0.01560 0.03200 0.00000 0.00000 0.00000

loop_
_atom_site_label
_atom_site_fract_x
_atom_site_fract_y
_atom_site_fract_z
Cu 0.00000 0.43280 0.24860
Ag 0.50000 0.49500 0.50000
S 0.50000 0.28590 0.24840

loop_
_cod_related_entry_id
_cod_related_entry_database
_cod_related_entry_code
1 AMCSD 0009855
